data_7252056
loop_
_publ_author_name
'Li, Xiaochun'
'Wong, Joanne W. L.'
'Wang, Mengmeng'
'Draoui, Youssef'
'Wolff, Mariusz'
'Robeyns, Koen'
'Rotaru, Aurelian'
'Garcia, Yann'

_publ_section_title
;
 Crystal engineering of p-sulfocinnamic acid into mononuclear cationic
 Fe(ii), Co(ii) and Fe(iii) complexes
;
_journal_name_full CrystEngComm
_journal_paper_doi 10.1039/D6CE00068A
_journal_year 2026
_chemical_formula_moiety '2(C9 H7 O5 S), Co H12 O6, 2(H2 O)'
_chemical_formula_sum 'C18 H30 Co O18 S2'
_chemical_formula_weight 657.47
_space_group_crystal_system triclinic
_space_group_IT_number 2
_space_group_name_Hall '-P 1'
_space_group_name_H-M_alt 'P -1'
_atom_sites_solution_hydrogens mixed
_atom_sites_solution_primary 'dual space'
_audit_creation_method SHELXL-2018/3
_audit_update_record
;
2025-12-18 deposited with the CCDC.	2026-05-11 downloaded from the CCDC.
;
_cell_angle_alpha 81.02(4)
_cell_angle_beta 88.71(4)
_cell_angle_gamma 64.85(5)
_cell_formula_units_Z 1
_cell_length_a 6.512(3)
_cell_length_b 6.536(3)
_cell_length_c 18.147(9)
_cell_measurement_reflns_used 1675
_cell_measurement_temperature 297(2)
_cell_measurement_theta_max 25.6300
_cell_measurement_theta_min 3.3370
_cell_volume 689.8(6)
_computing_cell_refinement
;
CrysAlisPro, Agilent Technologies,
Version 1.171.37.35 (release 13-08-2014 CrysAlis171 .NET)
(compiled Aug 13 2014,18:06:01)
;
_computing_data_collection MAR
_computing_data_reduction
;
CrysAlisPro, Agilent Technologies,
Version 1.171.37.35 (release 13-08-2014 CrysAlis171 .NET)
(compiled Aug 13 2014,18:06:01)
;
_computing_molecular_graphics 'MERCURY (Macrae et al., 2008)'
_computing_publication_material
;
'MERCURY (Macrae et al., 2008), Platon (Spek, 2009)'
;
_computing_structure_refinement 'SHELXL-2018/3 (Sheldrick, 2018)'
_computing_structure_solution 'SHELXT (Sheldrick, 2015)'
_diffrn_ambient_temperature 297(2)
_diffrn_measured_fraction_theta_full 0.990
_diffrn_measured_fraction_theta_max 0.980
_diffrn_measurement_device_type 'MAR345 image plate'
_diffrn_measurement_method
;
'141 images, \D\F 1.0\% '
'101 images, \D\F 1.0\% (2nd orientation)'
;
_diffrn_radiation_type MoK\a
_diffrn_radiation_wavelength 0.71073
_diffrn_reflns_av_unetI/netI 0.0308
_diffrn_reflns_Laue_measured_fraction_full 0.990
_diffrn_reflns_Laue_measured_fraction_max 0.980
_diffrn_reflns_limit_h_max 7
_diffrn_reflns_limit_h_min -7
_diffrn_reflns_limit_k_max 7
_diffrn_reflns_limit_k_min -7
_diffrn_reflns_limit_l_max 22
_diffrn_reflns_limit_l_min -22
_diffrn_reflns_number 6389
_diffrn_reflns_point_group_measured_fraction_full 0.990
_diffrn_reflns_point_group_measured_fraction_max 0.980
_diffrn_reflns_theta_full 25.242
_diffrn_reflns_theta_max 25.816
_diffrn_reflns_theta_min 3.414
_diffrn_source 'Incoatec microfocus source'
_exptl_absorpt_coefficient_mu 0.853
_exptl_absorpt_correction_T_max 1.00000
_exptl_absorpt_correction_T_min 0.69318
_exptl_absorpt_correction_type multi-scan
_exptl_absorpt_process_details
;
CrysAlisPro, Agilent Technologies,
Version 1.171.37.35 (release 13-08-2014 CrysAlis171 .NET)
(compiled Aug 13 2014,18:06:01)
Empirical absorption correction using spherical harmonics,
 implemented in SCALE3 ABSPACK scaling algorithm.
;
_exptl_crystal_colour block
_exptl_crystal_density_diffrn 1.583
_exptl_crystal_description 'colourless - pale yellow'
_exptl_crystal_F_000 341
_exptl_crystal_recrystallization_method 'Re-crystallisation from solvent: Water'
_exptl_crystal_size_max 0.30
_exptl_crystal_size_mid 0.24
_exptl_crystal_size_min 0.07
_refine_diff_density_max 0.595
_refine_diff_density_min -0.632
_refine_diff_density_rms 0.133
_refine_ls_extinction_method none
_refine_ls_goodness_of_fit_ref 1.079
_refine_ls_hydrogen_treatment constr
_refine_ls_matrix_type full
_refine_ls_number_parameters 325
_refine_ls_number_reflns 6389
_refine_ls_number_restraints 252
_refine_ls_restrained_S_all 1.069
_refine_ls_R_factor_all 0.0769
_refine_ls_R_factor_gt 0.0726
_refine_ls_shift/su_max 0.000
_refine_ls_shift/su_mean 0.000
_refine_ls_structure_factor_coef Fsqd
_refine_ls_weighting_details 'w=1/[\s^2^(Fo^2^)+(0.0680P)^2^+4.0000P] where P=(Fo^2^+2Fc^2^)/3'
_refine_ls_weighting_scheme calc
_refine_ls_wR_factor_gt 0.2009
_refine_ls_wR_factor_ref 0.2046
_reflns_Friedel_coverage 0.000
_reflns_number_gt 5802
_reflns_number_total 6389
_reflns_threshold_expression 'I > 2\s(I)'
_cod_data_source_file d6ce00068a2.cif
_cod_data_source_block yg_jw_copsca_orig2
_cod_original_cell_volume 689.7(6)
_cod_database_code 7252056
_shelx_shelxl_version_number 2018/3
_shelx_space_group_comment
;
The symmetry employed for this shelxl refinement is uniquely defined
by the following loop, which should always be used as a source of
symmetry information in preference to the above space-group names.
They are only intended as comments.
;

loop_
_space_group_symop_operation_xyz
'x, y, z'
'-x, -y, -z'

loop_
_atom_site_label
_atom_site_type_symbol
_atom_site_fract_x
_atom_site_fract_y
_atom_site_fract_z
_atom_site_U_iso_or_equiv
_atom_site_adp_type
_atom_site_occupancy
_atom_site_site_symmetry_order
_atom_site_calc_flag
_atom_site_refinement_flags_posn
_atom_site_refinement_flags_adp
_atom_site_refinement_flags_occupancy
_atom_site_disorder_assembly
_atom_site_disorder_group
Co1 Co 0.500000 0.000000 0.000000 0.0256(4) Uani 1 2 d S . P . .
O2 O 0.6699(10) -0.3514(8) -0.0035(3) 0.0448(14) Uani 1 1 d . . . . .
H2A H 0.714805 -0.439244 0.036234 0.067 Uiso 1 1 d R U . . .
H2B H 0.684851 -0.434981 -0.034504 0.067 Uiso 1 1 d R U . . .
O3 O 0.2172(10) 0.0161(10) -0.0531(4) 0.0547(17) Uani 1 1 d G . . . .
H3A H 0.121801 0.138636 -0.074817 0.05(3) Uiso 1 1 d G . . . .
H3B H 0.229902 -0.076222 -0.080713 0.075 Uiso 1 1 d G U . . .
O4 O 0.3896(12) -0.0839(10) 0.1042(4) 0.0515(15) Uani 1 1 d G . . . .
H4A H 0.323281 -0.166316 0.113941 0.077 Uiso 1 1 d G U . . .
H4B H 0.325583 0.021439 0.127855 0.077 Uiso 1 1 d G U . . .
S11 S 0.2403(18) 0.454(2) 0.1985(5) 0.028(3) Uani 0.62(2) 1 d D . P A 1
O12 O 0.178(5) 0.583(4) 0.1215(10) 0.040(6) Uani 0.62(2) 1 d D . P A 1
O13 O 0.463(3) 0.424(5) 0.2231(15) 0.053(8) Uani 0.62(2) 1 d D . P A 1
O14 O 0.215(5) 0.242(3) 0.2060(15) 0.039(6) Uani 0.62(2) 1 d D . P A 1
C15 C 0.042(4) 0.633(5) 0.2560(18) 0.029(5) Uani 0.62(2) 1 d D U P A 1
C16 C -0.151(3) 0.601(3) 0.2755(12) 0.037(5) Uani 0.62(2) 1 d D U P A 1
H16 H -0.177208 0.485853 0.259337 0.045 Uiso 0.62(2) 1 calc R U P A 1
C17 C -0.304(3) 0.745(3) 0.3194(12) 0.042(5) Uani 0.62(2) 1 d D U P A 1
H17 H -0.433319 0.724138 0.332898 0.050 Uiso 0.62(2) 1 calc R U P A 1
C18 C -0.270(3) 0.920(3) 0.3441(14) 0.033(4) Uani 0.62(2) 1 d D U P A 1
C19 C -0.073(3) 0.943(3) 0.3257(13) 0.041(5) Uani 0.62(2) 1 d D U P A 1
H19 H -0.037020 1.045010 0.346936 0.049 Uiso 0.62(2) 1 calc R U P A 1
C20 C 0.071(3) 0.815(4) 0.2755(16) 0.037(5) Uani 0.62(2) 1 d D U P A 1
H20 H 0.186393 0.851899 0.255400 0.044 Uiso 0.62(2) 1 calc R U P A 1
C21 C -0.438(2) 1.081(3) 0.3872(9) 0.043(4) Uani 0.62(2) 1 d D U P A 1
H21 H -0.398072 1.189912 0.402340 0.051 Uiso 0.62(2) 1 calc R U P A 1
C22 C -0.633(2) 1.091(2) 0.4067(9) 0.055(4) Uani 0.62(2) 1 d D U P A 1
H22 H -0.676377 0.981619 0.394427 0.066 Uiso 0.62(2) 1 calc R U P A 1
C23 C -0.794(3) 1.272(4) 0.4482(13) 0.048(5) Uani 0.62(2) 1 d D U P A 1
O24 O -0.744(3) 1.419(3) 0.4640(12) 0.070(5) Uani 0.62(2) 1 d D U P A 1
O25 O -0.977(3) 1.253(3) 0.4638(12) 0.073(5) Uani 0.62(2) 1 d D U P A 1
H25 H -1.056394 1.356134 0.486491 0.110 Uiso 0.62(2) 1 calc R U P A 1
S11B S 0.233(3) 0.468(3) 0.1974(9) 0.023(5) Uani 0.38(2) 1 d D U P A 2
O12B O 0.180(7) 0.628(6) 0.1258(14) 0.023(6) Uani 0.38(2) 1 d D U P A 2
O13B O 0.457(4) 0.412(5) 0.2285(19) 0.030(7) Uani 0.38(2) 1 d D U P A 2
O14B O 0.200(7) 0.266(5) 0.190(2) 0.026(6) Uani 0.38(2) 1 d D U P A 2
C15B C 0.035(6) 0.617(7) 0.261(3) 0.027(8) Uani 0.38(2) 1 d D U P A 2
C16B C -0.127(5) 0.540(5) 0.2860(18) 0.030(6) Uani 0.38(2) 1 d D U P A 2
H16B H -0.121015 0.402719 0.275348 0.036 Uiso 0.38(2) 1 calc R U P A 2
C17B C -0.298(4) 0.673(5) 0.3275(18) 0.035(6) Uani 0.38(2) 1 d D U P A 2
H17B H -0.408698 0.624645 0.344261 0.041 Uiso 0.38(2) 1 calc R U P A 2
C18B C -0.308(5) 0.876(5) 0.345(2) 0.034(7) Uani 0.38(2) 1 d D U P A 2
C19B C -0.141(5) 0.943(5) 0.321(2) 0.038(7) Uani 0.38(2) 1 d D U P A 2
H19B H -0.155554 1.088328 0.325486 0.046 Uiso 0.38(2) 1 calc R U P A 2
C20B C 0.051(6) 0.794(6) 0.288(3) 0.039(8) Uani 0.38(2) 1 d D U P A 2
H20B H 0.184636 0.812967 0.286173 0.046 Uiso 0.38(2) 1 calc R U P A 2
C21B C -0.496(4) 1.018(4) 0.3872(15) 0.040(6) Uani 0.38(2) 1 d D U P A 2
H21B H -0.603554 0.961811 0.400188 0.048 Uiso 0.38(2) 1 calc R U P A 2
C22B C -0.532(3) 1.208(3) 0.4088(12) 0.050(6) Uani 0.38(2) 1 d D U P A 2
H22B H -0.425905 1.267356 0.397976 0.060 Uiso 0.38(2) 1 calc R U P A 2
C23B C -0.735(5) 1.341(5) 0.450(2) 0.047(7) Uani 0.38(2) 1 d D U P A 2
O24B O -0.743(5) 1.515(5) 0.470(2) 0.074(7) Uani 0.38(2) 1 d D U P A 2
O25B O -0.884(5) 1.266(5) 0.458(2) 0.069(8) Uani 0.38(2) 1 d D U P A 2
H25B H -0.988887 1.350027 0.480820 0.103 Uiso 0.38(2) 1 calc R U P A 2
O51 O 0.2055(9) 0.6793(9) -0.1223(3) 0.0389(12) Uani 1 1 d G . . . .
H51A H 0.294135 0.648985 -0.156009 0.047 Uiso 1 1 d G U . . .
H51B H 0.083643 0.700499 -0.141350 0.047 Uiso 1 1 d G U . . .

loop_
_atom_site_aniso_label
_atom_site_aniso_U_11
_atom_site_aniso_U_22
_atom_site_aniso_U_33
_atom_site_aniso_U_23
_atom_site_aniso_U_13
_atom_site_aniso_U_12
Co1 0.0285(7) 0.0239(6) 0.0251(7) -0.0082(5) 0.0080(5) -0.0108(5)
O2 0.072(4) 0.025(2) 0.028(3) -0.010(2) 0.013(3) -0.010(2)
O3 0.042(3) 0.038(3) 0.080(5) -0.019(3) -0.016(3) -0.009(3)
O4 0.083(4) 0.044(3) 0.042(3) -0.020(3) 0.035(3) -0.037(3)
S11 0.031(5) 0.029(5) 0.017(4) -0.008(3) 0.012(3) -0.004(3)
O12 0.061(10) 0.025(8) 0.020(7) -0.011(6) 0.011(5) -0.004(6)
O13 0.034(10) 0.083(16) 0.061(15) -0.035(11) 0.023(8) -0.036(10)
O14 0.057(11) 0.031(7) 0.034(12) -0.015(7) 0.021(8) -0.023(8)
C15 0.024(8) 0.031(9) 0.027(9) -0.009(7) 0.011(7) -0.007(7)
C16 0.038(8) 0.031(9) 0.046(10) -0.014(8) 0.016(7) -0.017(7)
C17 0.036(7) 0.041(9) 0.053(10) -0.019(8) 0.024(6) -0.019(6)
C18 0.031(8) 0.033(7) 0.031(7) -0.008(6) 0.007(6) -0.007(6)
C19 0.043(9) 0.039(7) 0.050(9) -0.024(6) 0.014(8) -0.020(7)
C20 0.052(9) 0.035(8) 0.032(10) -0.012(7) 0.024(6) -0.026(6)
C21 0.047(7) 0.038(7) 0.032(7) -0.014(6) 0.010(6) -0.005(6)
C22 0.045(7) 0.056(8) 0.049(8) -0.025(6) 0.014(6) -0.003(6)
C23 0.042(10) 0.046(9) 0.039(8) -0.011(7) 0.006(8) -0.001(7)
O24 0.071(9) 0.063(12) 0.068(11) -0.040(10) 0.032(7) -0.012(8)
O25 0.063(10) 0.078(9) 0.072(9) -0.039(7) 0.039(9) -0.016(7)
S11B 0.017(7) 0.020(6) 0.038(9) -0.011(5) 0.005(5) -0.013(5)
O12B 0.032(10) 0.028(14) 0.015(8) -0.014(7) 0.005(6) -0.015(10)
O13B 0.024(12) 0.035(13) 0.019(12) -0.004(10) -0.002(9) -0.002(10)
O14B 0.034(10) 0.019(8) 0.024(13) -0.007(7) 0.005(8) -0.009(7)
C15B 0.029(13) 0.021(11) 0.024(12) -0.004(9) 0.007(10) -0.005(9)
C16B 0.033(10) 0.025(11) 0.028(10) 0.000(9) 0.010(7) -0.011(8)
C17B 0.039(10) 0.037(12) 0.033(10) -0.005(9) 0.019(7) -0.022(8)
C18B 0.030(11) 0.036(12) 0.032(11) -0.007(9) 0.015(9) -0.010(8)
C19B 0.034(12) 0.032(10) 0.050(12) -0.020(8) 0.008(11) -0.012(8)
C20B 0.045(12) 0.038(12) 0.041(16) -0.011(10) 0.030(9) -0.026(9)
C21B 0.033(11) 0.048(11) 0.033(10) -0.013(9) 0.010(8) -0.010(8)
C22B 0.049(11) 0.046(10) 0.045(11) -0.015(8) 0.017(8) -0.008(8)
C23B 0.043(12) 0.051(13) 0.032(12) -0.012(10) 0.011(9) -0.006(9)
O24B 0.071(13) 0.066(16) 0.077(15) -0.042(14) 0.029(10) -0.012(11)
O25B 0.054(18) 0.079(15) 0.069(17) -0.030(12) 0.026(16) -0.020(14)
O51 0.034(3) 0.050(3) 0.034(3) -0.012(2) 0.007(2) -0.018(2)

loop_
_atom_type_symbol
_atom_type_description
_atom_type_scat_dispersion_real
_atom_type_scat_dispersion_imag
_atom_type_scat_source
C C 0.0033 0.0016 'International Tables Vol C Tables 4.2.6.8 and 6.1.1.4'
H H 0.0000 0.0000 'International Tables Vol C Tables 4.2.6.8 and 6.1.1.4'
O O 0.0106 0.0060 'International Tables Vol C Tables 4.2.6.8 and 6.1.1.4'
S S 0.1246 0.1234 'International Tables Vol C Tables 4.2.6.8 and 6.1.1.4'
Co Co 0.3494 0.9721 'International Tables Vol C Tables 4.2.6.8 and 6.1.1.4'

loop_
_geom_angle_atom_site_label_1
_geom_angle_atom_site_label_2
_geom_angle_atom_site_label_3
_geom_angle
_geom_angle_site_symmetry_1
_geom_angle_site_symmetry_3
_geom_angle_publ_flag
O3 Co1 O3 180.0(4) 2_655 . ?
O3 Co1 O4 91.5(3) 2_655 2_655 ?
O3 Co1 O4 88.5(3) . 2_655 ?
O3 Co1 O4 88.5(3) 2_655 . ?
O3 Co1 O4 91.5(3) . . ?
O4 Co1 O4 180.0 2_655 . ?
O3 Co1 O2 90.6(2) 2_655 2_655 ?
O3 Co1 O2 89.4(2) . 2_655 ?
O4 Co1 O2 87.8(2) 2_655 2_655 ?
O4 Co1 O2 92.2(2) . 2_655 ?
O3 Co1 O2 89.4(2) 2_655 . ?
O3 Co1 O2 90.6(2) . . ?
O4 Co1 O2 92.2(2) 2_655 . ?
O4 Co1 O2 87.8(2) . . ?
O2 Co1 O2 180.0 2_655 . ?
Co1 O2 H2A 118.0 . . ?
Co1 O2 H2B 136.2 . . ?
H2A O2 H2B 104.5 . . ?
Co1 O3 H3A 120.6 . . ?
Co1 O3 H3B 120.1 . . ?
H3A O3 H3B 104.5 . . ?
Co1 O4 H4A 126.2 . . ?
Co1 O4 H4B 116.5 . . ?
H4A O4 H4B 104.5 . . ?
O13 S11 O14 113.9(10) . . ?
O13 S11 O12 111.1(10) . . ?
O14 S11 O12 111.5(10) . . ?
O13 S11 C15 106.5(9) . . ?
O14 S11 C15 108.0(9) . . ?
O12 S11 C15 105.3(9) . . ?
C20 C15 C16 120.3(11) . . ?
C20 C15 S11 119.6(10) . . ?
C16 C15 S11 119.8(10) . . ?
C17 C16 C15 118.6(13) . . ?
C17 C16 H16 120.7 . . ?
C15 C16 H16 120.7 . . ?
C16 C17 C18 121.8(13) . . ?
C16 C17 H17 119.1 . . ?
C18 C17 H17 119.1 . . ?
C19 C18 C17 118.2(10) . . ?
C19 C18 C21 119.8(14) . . ?
C17 C18 C21 122.0(14) . . ?
C18 C19 C20 120.5(14) . . ?
C18 C19 H19 119.7 . . ?
C20 C19 H19 119.7 . . ?
C15 C20 C19 119.3(14) . . ?
C15 C20 H20 120.3 . . ?
C19 C20 H20 120.3 . . ?
C22 C21 C18 128.2(14) . . ?
C22 C21 H21 115.9 . . ?
C18 C21 H21 115.9 . . ?
C21 C22 C23 123.0(15) . . ?
C21 C22 H22 118.5 . . ?
C23 C22 H22 118.5 . . ?
O24 C23 O25 125.8(18) . . ?
O24 C23 C22 120(2) . . ?
O25 C23 C22 114(2) . . ?
C23 O25 H25 109.5 . . ?
O13B S11B O14B 112.5(13) . . ?
O13B S11B O12B 111.9(13) . . ?
O14B S11B O12B 111.5(14) . . ?
O13B S11B C15B 107.0(12) . . ?
O14B S11B C15B 107.4(12) . . ?
O12B S11B C15B 106.2(12) . . ?
C20B C15B C16B 120.3(15) . . ?
C20B C15B S11B 120.6(14) . . ?
C16B C15B S11B 118.9(13) . . ?
C17B C16B C15B 118.2(16) . . ?
C17B C16B H16B 120.9 . . ?
C15B C16B H16B 120.9 . . ?
C16B C17B C18B 121.7(16) . . ?
C16B C17B H17B 119.1 . . ?
C18B C17B H17B 119.1 . . ?
C19B C18B C17B 118.4(13) . . ?
C19B C18B C21B 121.1(17) . . ?
C17B C18B C21B 120.4(18) . . ?
C18B C19B C20B 120.2(17) . . ?
C18B C19B H19B 119.9 . . ?
C20B C19B H19B 119.9 . . ?
C15B C20B C19B 117.5(19) . . ?
C15B C20B H20B 121.2 . . ?
C19B C20B H20B 121.2 . . ?
C22B C21B C18B 129.1(18) . . ?
C22B C21B H21B 115.4 . . ?
C18B C21B H21B 115.4 . . ?
C21B C22B C23B 124.4(18) . . ?
C21B C22B H22B 117.8 . . ?
C23B C22B H22B 117.8 . . ?
O24B C23B O25B 127(2) . . ?
O24B C23B C22B 117(3) . . ?
O25B C23B C22B 116(2) . . ?
C23B O25B H25B 109.5 . . ?
H51A O51 H51B 104.5 . . ?

loop_
_geom_bond_atom_site_label_1
_geom_bond_atom_site_label_2
_geom_bond_distance
_geom_bond_site_symmetry_2
_geom_bond_publ_flag
Co1 O3 2.053(5) 2_655 ?
Co1 O3 2.053(5) . ?
Co1 O4 2.084(6) 2_655 ?
Co1 O4 2.084(6) . ?
Co1 O2 2.094(5) 2_655 ?
Co1 O2 2.094(5) . ?
O2 H2A 0.8200 . ?
O2 H2B 0.8200 . ?
O3 H3A 0.8200 . ?
O3 H3B 0.8200 . ?
O4 H4A 0.8200 . ?
O4 H4B 0.8200 . ?
S11 O13 1.450(9) . ?
S11 O14 1.451(9) . ?
S11 O12 1.482(9) . ?
S11 C15 1.777(10) . ?
C15 C20 1.377(14) . ?
C15 C16 1.392(14) . ?
C16 C17 1.382(15) . ?
C16 H16 0.9300 . ?
C17 C18 1.395(19) . ?
C17 H17 0.9300 . ?
C18 C19 1.376(19) . ?
C18 C21 1.468(14) . ?
C19 C20 1.397(17) . ?
C19 H19 0.9300 . ?
C20 H20 0.9300 . ?
C21 C22 1.293(16) . ?
C21 H21 0.9300 . ?
C22 C23 1.499(19) . ?
C22 H22 0.9300 . ?
C23 O24 1.22(3) . ?
C23 O25 1.26(2) . ?
O25 H25 0.8200 . ?
S11B O13B 1.450(11) . ?
S11B O14B 1.456(11) . ?
S11B O12B 1.479(11) . ?
S11B C15B 1.771(12) . ?
C15B C20B 1.377(16) . ?
C15B C16B 1.391(17) . ?
C16B C17B 1.378(17) . ?
C16B H16B 0.9300 . ?
C17B C18B 1.39(2) . ?
C17B H17B 0.9300 . ?
C18B C19B 1.38(2) . ?
C18B C21B 1.467(16) . ?
C19B C20B 1.403(19) . ?
C19B H19B 0.9300 . ?
C20B H20B 0.9300 . ?
C21B C22B 1.288(18) . ?
C21B H21B 0.9300 . ?
C22B C23B 1.50(2) . ?
C22B H22B 0.9300 . ?
C23B O24B 1.22(3) . ?
C23B O25B 1.26(3) . ?
O25B H25B 0.8200 . ?
O51 H51A 0.8200 . ?
O51 H51B 0.8200 . ?

loop_
_geom_torsion_atom_site_label_1
_geom_torsion_atom_site_label_2
_geom_torsion_atom_site_label_3
_geom_torsion_atom_site_label_4
_geom_torsion
_geom_torsion_site_symmetry_1
_geom_torsion_site_symmetry_2
_geom_torsion_site_symmetry_3
_geom_torsion_site_symmetry_4
_geom_torsion_publ_flag
O13 S11 C15 C20 39(3) . . . . ?
O14 S11 C15 C20 162(3) . . . . ?
O12 S11 C15 C20 -79(3) . . . . ?
O13 S11 C15 C16 -146(3) . . . . ?
O14 S11 C15 C16 -23(3) . . . . ?
O12 S11 C15 C16 96(3) . . . . ?
C20 C15 C16 C17 -5(5) . . . . ?
S11 C15 C16 C17 -179(2) . . . . ?
C15 C16 C17 C18 0(4) . . . . ?
C16 C17 C18 C19 -2(4) . . . . ?
C16 C17 C18 C21 176(2) . . . . ?
C17 C18 C19 C20 9(4) . . . . ?
C21 C18 C19 C20 -170(2) . . . . ?
C16 C15 C20 C19 11(5) . . . . ?
S11 C15 C20 C19 -175(2) . . . . ?
C18 C19 C20 C15 -13(5) . . . . ?
C19 C18 C21 C22 177(2) . . . . ?
C17 C18 C21 C22 -2(4) . . . . ?
C18 C21 C22 C23 -177(2) . . . . ?
C21 C22 C23 O24 1(3) . . . . ?
C21 C22 C23 O25 -179(2) . . . . ?
O13B S11B C15B C20B 48(5) . . . . ?
O14B S11B C15B C20B 169(5) . . . . ?
O12B S11B C15B C20B -72(5) . . . . ?
O13B S11B C15B C16B -127(4) . . . . ?
O14B S11B C15B C16B -6(5) . . . . ?
O12B S11B C15B C16B 113(4) . . . . ?
C20B C15B C16B C17B 13(7) . . . . ?
S11B C15B C16B C17B -172(3) . . . . ?
C15B C16B C17B C18B -1(6) . . . . ?
C16B C17B C18B C19B -1(6) . . . . ?
C16B C17B C18B C21B 178(3) . . . . ?
C17B C18B C19B C20B -9(7) . . . . ?
C21B C18B C19B C20B 172(4) . . . . ?
C16B C15B C20B C19B -22(8) . . . . ?
S11B C15B C20B C19B 163(4) . . . . ?
C18B C19B C20B C15B 20(7) . . . . ?
C19B C18B C21B C22B -2(6) . . . . ?
C17B C18B C21B C22B 179(3) . . . . ?
C18B C21B C22B C23B 178(4) . . . . ?
C21B C22B C23B O24B 177(4) . . . . ?
C21B C22B C23B O25B -6(5) . . . . ?
